data_1007234
loop_
_publ_author_name
'Masse, R'
'Grenier, J C'
'Durif, A'

_publ_section_title 'Structure cristalline de la fresnoite'
_journal_coden_ASTM BUFCAE
_journal_name_full
;
Bulletin de la Societe Francaise de Mineralogie et de Cristallographie
(72,1949-100,1977)
;
_journal_page_first 20
_journal_page_last 23
_journal_volume 90
_journal_year 1967
_chemical_compound_source 'synthetic at 1350 C'
_chemical_formula_structural 'Ba2 Ti Si2 O8'
_chemical_formula_sum 'Ba2 O8 Si2 Ti'
_chemical_name_mineral Fresnoite
_chemical_name_systematic 'Barium titanium silicate'
_space_group_IT_number 100
_symmetry_cell_setting tetragonal
_symmetry_Int_Tables_number 100
_symmetry_space_group_name_Hall 'P 4 -2ab'
_symmetry_space_group_name_H-M 'P 4 b m'
_cell_angle_alpha 90
_cell_angle_beta 90
_cell_angle_gamma 90
_cell_formula_units_Z 2
_cell_length_a 8.52
_cell_length_b 8.52
_cell_length_c 5.21
_cell_volume 378.2
_refine_ls_R_factor_all 0.12
_cod_database_code 1007234

loop_
_symmetry_equiv_pos_as_xyz
x,y,z
-x,-y,z
1/2+x,1/2-y,z
1/2-x,1/2+y,z
-y,x,z
y,-x,z
1/2+y,1/2+x,z
1/2-y,1/2-x,z

loop_
_atom_site_label
_atom_site_type_symbol
_atom_site_symmetry_multiplicity
_atom_site_Wyckoff_symbol
_atom_site_fract_x
_atom_site_fract_y
_atom_site_fract_z
_atom_site_occupancy
_atom_site_attached_hydrogens
_atom_site_calc_flag
Ba1 Ba2+ 4 c 0.173 0.673 0. 1. 0 d
Ti1 Ti4+ 2 a 0. 0. 0.54 1. 0 d
Si1 Si4+ 4 c 0.63 0.13 0.52 1. 0 d
O1 O2- 8 d 0.09 0.206 0.655 1. 0 d
O2 O2- 4 c 0.618 0.118 0.21 1. 0 d
O3 O2- 2 b 0.5 0. 0.62 1. 0 d
O4 O2- 2 a 0. 0. 0.16 1. 0 d

loop_
_atom_type_symbol
_atom_type_oxidation_number
Ba2+ 2.000
Ti4+ 4.000
Si4+ 4.000
O2- -2.000
